data_2232313
loop_
_publ_author_name
'Wu, Nan'
'Xu, Zhou'

_publ_section_title
;
 2-(3,4-Dichlorophenyl)-4-phenylbenzo[<i>h</i>]quinoline
;
_journal_coeditor_code HG5101
_journal_issue 11
_journal_name_full 'Acta Crystallographica Section E'
_journal_page_first o2850
_journal_paper_doi 10.1107/S1600536811040049
_journal_volume 67
_journal_year 2011
_chemical_formula_iupac 'C25 H15 Cl2 N'
_chemical_formula_moiety 'C25 H15 Cl2 N'
_chemical_formula_sum 'C25 H15 Cl2 N'
_chemical_formula_weight 400.28
_chemical_name_systematic
;
2-(3,4-Dichlorophenyl)-4-phenylbenzo[<i>h</i>]quinoline
;
_space_group_IT_number 14
_symmetry_cell_setting monoclinic
_symmetry_space_group_name_Hall '-P 2ybc'
_symmetry_space_group_name_H-M 'P 1 21/c 1'
_atom_sites_solution_hydrogens geom
_atom_sites_solution_primary direct
_atom_sites_solution_secondary difmap
_audit_creation_method SHELXL-97
_cell_angle_alpha 90.00
_cell_angle_beta 94.264(7)
_cell_angle_gamma 90.00
_cell_formula_units_Z 4
_cell_length_a 10.6066(14)
_cell_length_b 9.5667(12)
_cell_length_c 18.824(2)
_cell_measurement_reflns_used 6694
_cell_measurement_temperature 113(2)
_cell_measurement_theta_max 27.9
_cell_measurement_theta_min 1.9
_cell_volume 1904.8(4)
_computing_cell_refinement 'CrystalClear (Rigaku/MSC, 2002)'
_computing_data_collection 'CrystalClear (Rigaku/MSC, 2002)'
_computing_data_reduction 'CrystalClear (Rigaku/MSC, 2002)'
_computing_molecular_graphics 'SHELXTL (Sheldrick, 2008)'
_computing_publication_material 'SHELXTL (Sheldrick, 2008)'
_computing_structure_refinement 'SHELXL97 (Sheldrick, 2008)'
_computing_structure_solution 'SHELXS97 (Sheldrick, 2008)'
_diffrn_ambient_temperature 113(2)
_diffrn_detector_area_resol_mean 14.22
_diffrn_measured_fraction_theta_full 1.000
_diffrn_measured_fraction_theta_max 1.000
_diffrn_measurement_device_type 'Rigaku Saturn724 CCD'
_diffrn_measurement_method '\w and \f'
_diffrn_radiation_monochromator multilayer
_diffrn_radiation_source 'rotating anode'
_diffrn_radiation_type MoK\a
_diffrn_radiation_wavelength 0.71073
_diffrn_reflns_av_R_equivalents 0.0449
_diffrn_reflns_av_sigmaI/netI 0.0378
_diffrn_reflns_limit_h_max 13
_diffrn_reflns_limit_h_min -13
_diffrn_reflns_limit_k_max 12
_diffrn_reflns_limit_k_min -12
_diffrn_reflns_limit_l_max 24
_diffrn_reflns_limit_l_min -24
_diffrn_reflns_number 23687
_diffrn_reflns_theta_full 27.82
_diffrn_reflns_theta_max 27.82
_diffrn_reflns_theta_min 1.93
_diffrn_standards_decay_% 0
_diffrn_standards_interval_count 0
_diffrn_standards_interval_time 0
_diffrn_standards_number 0
_exptl_absorpt_coefficient_mu 0.351
_exptl_absorpt_correction_T_max 0.9591
_exptl_absorpt_correction_T_min 0.9331
_exptl_absorpt_correction_type multi-scan
_exptl_absorpt_process_details '(CrystalClear; Rigaku/MSC, 2002)'
_exptl_crystal_colour Colorless
_exptl_crystal_density_diffrn 1.396
_exptl_crystal_density_method 'not measured'
_exptl_crystal_description Prism
_exptl_crystal_F_000 824
_exptl_crystal_size_max 0.20
_exptl_crystal_size_mid 0.18
_exptl_crystal_size_min 0.12
_refine_diff_density_max 0.366
_refine_diff_density_min -0.359
_refine_ls_extinction_method none
_refine_ls_goodness_of_fit_ref 1.067
_refine_ls_hydrogen_treatment constr
_refine_ls_matrix_type full
_refine_ls_number_parameters 253
_refine_ls_number_reflns 4523
_refine_ls_number_restraints 0
_refine_ls_restrained_S_all 1.067
_refine_ls_R_factor_all 0.0488
_refine_ls_R_factor_gt 0.0391
_refine_ls_shift/su_max 0.002
_refine_ls_shift/su_mean 0.000
_refine_ls_structure_factor_coef Fsqd
_refine_ls_weighting_details 'calc w=1/[\s^2^(Fo^2^)+(0.0602P)^2^] where P=(Fo^2^+2Fc^2^)/3'
_refine_ls_weighting_scheme calc
_refine_ls_wR_factor_gt 0.1057
_refine_ls_wR_factor_ref 0.1101
_reflns_number_gt 3630
_reflns_number_total 4523
_reflns_threshold_expression I>2sigma(I)
_cod_data_source_file hg5101.cif
_cod_data_source_block I
_cod_original_sg_symbol_H-M 'P 21/c'
_cod_database_code 2232313
_cod_database_fobs_code 2232313

loop_
_symmetry_equiv_pos_as_xyz
'x, y, z'
'-x, y+1/2, -z+1/2'
'-x, -y, -z'
'x, -y-1/2, z-1/2'

loop_
_atom_site_type_symbol
_atom_site_label
_atom_site_fract_x
_atom_site_fract_y
_atom_site_fract_z
_atom_site_U_iso_or_equiv
_atom_site_adp_type
_atom_site_calc_flag
_atom_site_refinement_flags
_atom_site_occupancy
_atom_site_symmetry_multiplicity
Cl Cl1 0.52078(4) 0.42736(4) 1.09062(2) 0.03323(13) Uani d . 1 1
Cl Cl2 0.56082(4) 0.57108(5) 1.24136(2) 0.03876(14) Uani d . 1 1
N N1 0.09940(11) 0.64203(12) 0.98050(6) 0.0220(3) Uani d . 1 1
C C1 -0.00408(13) 0.66067(15) 0.93439(8) 0.0217(3) Uani d . 1 1
C C2 -0.00284(14) 0.59559(15) 0.86472(8) 0.0226(3) Uani d . 1 1
C C3 0.10040(15) 0.51461(17) 0.84545(8) 0.0270(4) Uani d . 1 1
H H3 0.1729 0.5043 0.8778 0.032 Uiso calc R 1 1
C C4 0.09621(16) 0.45062(16) 0.78003(9) 0.0310(4) Uani d . 1 1
H H4 0.1656 0.3950 0.7678 0.037 Uiso calc R 1 1
C C5 -0.00939(16) 0.46621(17) 0.73071(9) 0.0318(4) Uani d . 1 1
H H5 -0.0110 0.4210 0.6857 0.038 Uiso calc R 1 1
C C6 -0.11019(16) 0.54695(16) 0.74773(9) 0.0292(4) Uani d . 1 1
H H6 -0.1807 0.5586 0.7141 0.035 Uiso calc R 1 1
C C7 -0.10939(14) 0.61255(16) 0.81487(8) 0.0239(3) Uani d . 1 1
C C8 -0.21411(14) 0.69559(16) 0.83422(8) 0.0260(3) Uani d . 1 1
H H8 -0.2849 0.7073 0.8008 0.031 Uiso calc R 1 1
C C9 -0.21506(14) 0.75764(15) 0.89867(8) 0.0264(3) Uani d . 1 1
H H9 -0.2853 0.8136 0.9092 0.032 Uiso calc R 1 1
C C10 -0.11070(13) 0.73999(15) 0.95172(8) 0.0231(3) Uani d . 1 1
C C11 -0.10774(14) 0.79943(15) 1.02076(8) 0.0236(3) Uani d . 1 1
C C12 -0.00148(14) 0.78015(16) 1.06638(8) 0.0249(3) Uani d . 1 1
H H12 0.0027 0.8206 1.1126 0.030 Uiso calc R 1 1
C C13 0.10125(14) 0.70060(15) 1.04485(8) 0.0229(3) Uani d . 1 1
C C14 0.21694(14) 0.67568(15) 1.09325(8) 0.0231(3) Uani d . 1 1
C C15 0.23628(14) 0.73938(16) 1.15973(8) 0.0291(4) Uani d . 1 1
H H15 0.1761 0.8048 1.1745 0.035 Uiso calc R 1 1
C C16 0.34251(14) 0.70838(17) 1.20477(8) 0.0311(4) Uani d . 1 1
H H16 0.3546 0.7529 1.2499 0.037 Uiso calc R 1 1
C C17 0.43053(14) 0.61299(17) 1.18414(8) 0.0276(4) Uani d . 1 1
C C18 0.41328(14) 0.55001(15) 1.11722(8) 0.0250(3) Uani d . 1 1
C C19 0.30761(14) 0.58159(15) 1.07252(8) 0.0238(3) Uani d . 1 1
H H19 0.2967 0.5385 1.0270 0.029 Uiso calc R 1 1
C C20 -0.21559(14) 0.88347(16) 1.04496(8) 0.0245(3) Uani d . 1 1
C C21 -0.33198(14) 0.82296(18) 1.05638(9) 0.0328(4) Uani d . 1 1
H H21 -0.3450 0.7260 1.0476 0.039 Uiso calc R 1 1
C C22 -0.42876(16) 0.90333(19) 1.08044(9) 0.0361(4) Uani d . 1 1
H H22 -0.5078 0.8614 1.0881 0.043 Uiso calc R 1 1
C C23 -0.41049(16) 1.04477(17) 1.09328(9) 0.0335(4) Uani d . 1 1
H H23 -0.4769 1.0996 1.1100 0.040 Uiso calc R 1 1
C C24 -0.29624(16) 1.10611(18) 1.08182(9) 0.0330(4) Uani d . 1 1
H H24 -0.2842 1.2034 1.0899 0.040 Uiso calc R 1 1
C C25 -0.19865(15) 1.02549(16) 1.05835(8) 0.0274(4) Uani d . 1 1
H H25 -0.1195 1.0678 1.0514 0.033 Uiso calc R 1 1

loop_
_atom_site_aniso_label
_atom_site_aniso_U_11
_atom_site_aniso_U_22
_atom_site_aniso_U_33
_atom_site_aniso_U_12
_atom_site_aniso_U_13
_atom_site_aniso_U_23
Cl1 0.0260(2) 0.0342(2) 0.0393(3) 0.01057(17) 0.00126(18) -0.00259(18)
Cl2 0.0285(2) 0.0490(3) 0.0374(3) 0.00308(19) -0.00704(18) -0.0028(2)
N1 0.0228(7) 0.0176(6) 0.0260(7) 0.0012(5) 0.0046(5) 0.0016(5)
C1 0.0220(8) 0.0166(7) 0.0269(8) -0.0008(6) 0.0039(6) 0.0018(6)
C2 0.0223(8) 0.0188(7) 0.0270(8) -0.0010(6) 0.0047(6) 0.0022(6)
C3 0.0245(8) 0.0254(8) 0.0312(9) 0.0021(7) 0.0023(7) -0.0014(7)
C4 0.0302(9) 0.0294(9) 0.0339(9) 0.0042(7) 0.0059(7) -0.0066(7)
C5 0.0343(9) 0.0322(9) 0.0292(9) -0.0019(8) 0.0046(7) -0.0052(7)
C6 0.0278(9) 0.0296(9) 0.0298(9) -0.0028(7) -0.0002(7) 0.0016(7)
C7 0.0232(8) 0.0202(8) 0.0287(8) -0.0026(6) 0.0038(6) 0.0033(6)
C8 0.0214(8) 0.0260(8) 0.0306(8) -0.0008(6) 0.0006(6) 0.0066(7)
C9 0.0210(7) 0.0234(8) 0.0354(9) 0.0028(6) 0.0055(7) 0.0040(7)
C10 0.0205(7) 0.0194(7) 0.0298(8) 0.0005(6) 0.0055(6) 0.0032(6)
C11 0.0234(8) 0.0184(7) 0.0297(8) 0.0003(6) 0.0078(6) 0.0038(6)
C12 0.0281(8) 0.0215(8) 0.0259(8) 0.0024(6) 0.0072(6) 0.0007(6)
C13 0.0238(8) 0.0173(7) 0.0279(8) -0.0009(6) 0.0051(6) 0.0027(6)
C14 0.0239(8) 0.0188(7) 0.0272(8) -0.0008(6) 0.0054(6) 0.0022(6)
C15 0.0288(9) 0.0267(8) 0.0323(9) 0.0042(7) 0.0050(7) -0.0027(7)
C16 0.0329(9) 0.0313(9) 0.0291(9) -0.0019(7) 0.0024(7) -0.0055(7)
C17 0.0235(8) 0.0284(9) 0.0302(9) -0.0026(7) -0.0022(7) 0.0029(7)
C18 0.0228(8) 0.0214(8) 0.0314(9) 0.0013(6) 0.0060(7) 0.0008(7)
C19 0.0256(8) 0.0217(8) 0.0242(8) 0.0004(6) 0.0030(6) 0.0001(6)
C20 0.0246(8) 0.0245(8) 0.0249(8) 0.0049(6) 0.0052(6) 0.0037(6)
C21 0.0291(9) 0.0256(9) 0.0447(10) -0.0001(7) 0.0105(8) 0.0016(7)
C22 0.0276(9) 0.0366(10) 0.0458(11) 0.0022(8) 0.0142(8) 0.0046(8)
C23 0.0307(9) 0.0345(10) 0.0368(10) 0.0113(8) 0.0129(7) 0.0052(8)
C24 0.0345(9) 0.0256(9) 0.0399(10) 0.0085(7) 0.0096(8) 0.0018(7)
C25 0.0252(8) 0.0253(8) 0.0324(9) 0.0021(7) 0.0073(7) 0.0036(7)

loop_
_atom_type_symbol
_atom_type_description
_atom_type_scat_dispersion_real
_atom_type_scat_dispersion_imag
_atom_type_scat_source
C C 0.0033 0.0016 'International Tables Vol C Tables 4.2.6.8 and 6.1.1.4'
H H 0.0000 0.0000 'International Tables Vol C Tables 4.2.6.8 and 6.1.1.4'
N N 0.0061 0.0033 'International Tables Vol C Tables 4.2.6.8 and 6.1.1.4'
Cl Cl 0.1484 0.1585 'International Tables Vol C Tables 4.2.6.8 and 6.1.1.4'

loop_
_geom_angle_atom_site_label_1
_geom_angle_atom_site_label_2
_geom_angle_atom_site_label_3
_geom_angle
C13 N1 C1 118.79(12)
N1 C1 C10 122.84(14)
N1 C1 C2 117.34(13)
C10 C1 C2 119.82(13)
C3 C2 C7 119.10(14)
C3 C2 C1 121.79(14)
C7 C2 C1 119.10(13)
C4 C3 C2 120.10(14)
C4 C3 H3 119.9
C2 C3 H3 119.9
C3 C4 C5 121.00(15)
C3 C4 H4 119.5
C5 C4 H4 119.5
C6 C5 C4 119.97(15)
C6 C5 H5 120.0
C4 C5 H5 120.0
C5 C6 C7 120.35(15)
C5 C6 H6 119.8
C7 C6 H6 119.8
C6 C7 C2 119.45(14)
C6 C7 C8 121.38(14)
C2 C7 C8 119.18(14)
C9 C8 C7 121.92(14)
C9 C8 H8 119.0
C7 C8 H8 119.0
C8 C9 C10 120.86(14)
C8 C9 H9 119.6
C10 C9 H9 119.6
C11 C10 C1 117.49(13)
C11 C10 C9 123.43(13)
C1 C10 C9 119.08(14)
C12 C11 C10 118.65(13)
C12 C11 C20 119.37(14)
C10 C11 C20 121.98(13)
C11 C12 C13 120.39(14)
C11 C12 H12 119.8
C13 C12 H12 119.8
N1 C13 C12 121.83(13)
N1 C13 C14 116.32(13)
C12 C13 C14 121.84(14)
C15 C14 C19 118.38(14)
C15 C14 C13 122.55(14)
C19 C14 C13 119.04(14)
C16 C15 C14 120.85(14)
C16 C15 H15 119.6
C14 C15 H15 119.6
C17 C16 C15 120.21(15)
C17 C16 H16 119.9
C15 C16 H16 119.9
C16 C17 C18 119.52(14)
C16 C17 Cl2 120.12(12)
C18 C17 Cl2 120.36(12)
C19 C18 C17 120.01(14)
C19 C18 Cl1 119.47(12)
C17 C18 Cl1 120.48(12)
C18 C19 C14 121.01(14)
C18 C19 H19 119.5
C14 C19 H19 119.5
C25 C20 C21 118.78(14)
C25 C20 C11 119.24(14)
C21 C20 C11 121.95(14)
C22 C21 C20 120.39(16)
C22 C21 H21 119.8
C20 C21 H21 119.8
C21 C22 C23 120.11(16)
C21 C22 H22 119.9
C23 C22 H22 119.9
C24 C23 C22 120.12(15)
C24 C23 H23 119.9
C22 C23 H23 119.9
C23 C24 C25 119.88(16)
C23 C24 H24 120.1
C25 C24 H24 120.1
C24 C25 C20 120.71(15)
C24 C25 H25 119.6
C20 C25 H25 119.6

loop_
_geom_bond_atom_site_label_1
_geom_bond_atom_site_label_2
_geom_bond_distance
Cl1 C18 1.7356(15)
Cl2 C17 1.7347(16)
N1 C13 1.3334(18)
N1 C1 1.3595(19)
C1 C10 1.420(2)
C1 C2 1.453(2)
C2 C3 1.411(2)
C2 C7 1.423(2)
C3 C4 1.373(2)
C3 H3 0.9500
C4 C5 1.409(2)
C4 H4 0.9500
C5 C6 1.376(2)
C5 H5 0.9500
C6 C7 1.411(2)
C6 H6 0.9500
C7 C8 1.435(2)
C8 C9 1.351(2)
C8 H8 0.9500
C9 C10 1.444(2)
C9 H9 0.9500
C10 C11 1.417(2)
C11 C12 1.378(2)
C11 C20 1.497(2)
C12 C13 1.413(2)
C12 H12 0.9500
C13 C14 1.492(2)
C14 C15 1.393(2)
C14 C19 1.394(2)
C15 C16 1.391(2)
C15 H15 0.9500
C16 C17 1.382(2)
C16 H16 0.9500
C17 C18 1.396(2)
C18 C19 1.384(2)
C19 H19 0.9500
C20 C25 1.391(2)
C20 C21 1.395(2)
C21 C22 1.385(2)
C21 H21 0.9500
C22 C23 1.386(2)
C22 H22 0.9500
C23 C24 1.378(2)
C23 H23 0.9500
C24 C25 1.389(2)
C24 H24 0.9500
C25 H25 0.9500

loop_
_geom_hbond_atom_site_label_D
_geom_hbond_atom_site_label_H
_geom_hbond_atom_site_label_A
_geom_hbond_site_symmetry_A
_geom_hbond_distance_DH
_geom_hbond_distance_HA
_geom_hbond_distance_DA
_geom_hbond_angle_DHA
C6 H6 Cg1 4_575 0.95 2.98 3.8577(19) 154.0
C22 H22 Cg2 1_455 0.95 2.94 3.8204(19) 156.0
C25 H25 Cg3 3_577 0.95 2.63 3.4738(17) 148.0
C19 H19 N1 . 0.95 2.42 2.765(2) 101.1

loop_
_geom_torsion_atom_site_label_1
_geom_torsion_atom_site_label_2
_geom_torsion_atom_site_label_3
_geom_torsion_atom_site_label_4
_geom_torsion
C13 N1 C1 C10 0.0(2)
C13 N1 C1 C2 179.91(13)
N1 C1 C2 C3 0.8(2)
C10 C1 C2 C3 -179.29(14)
N1 C1 C2 C7 179.98(13)
C10 C1 C2 C7 -0.1(2)
C7 C2 C3 C4 -1.5(2)
C1 C2 C3 C4 177.67(14)
C2 C3 C4 C5 1.1(2)
C3 C4 C5 C6 0.2(2)
C4 C5 C6 C7 -1.0(2)
C5 C6 C7 C2 0.6(2)
C5 C6 C7 C8 -179.10(15)
C3 C2 C7 C6 0.7(2)
C1 C2 C7 C6 -178.51(13)
C3 C2 C7 C8 -179.61(14)
C1 C2 C7 C8 1.2(2)
C6 C7 C8 C9 179.24(15)
C2 C7 C8 C9 -0.4(2)
C7 C8 C9 C10 -1.4(2)
N1 C1 C10 C11 -1.0(2)
C2 C1 C10 C11 179.08(13)
N1 C1 C10 C9 178.24(13)
C2 C1 C10 C9 -1.7(2)
C8 C9 C10 C11 -178.35(14)
C8 C9 C10 C1 2.5(2)
C1 C10 C11 C12 1.5(2)
C9 C10 C11 C12 -177.71(14)
C1 C10 C11 C20 -179.25(13)
C9 C10 C11 C20 1.5(2)
C10 C11 C12 C13 -1.1(2)
C20 C11 C12 C13 179.67(13)
C1 N1 C13 C12 0.5(2)
C1 N1 C13 C14 179.61(12)
C11 C12 C13 N1 0.0(2)
C11 C12 C13 C14 -179.01(13)
N1 C13 C14 C15 174.74(13)
C12 C13 C14 C15 -6.2(2)
N1 C13 C14 C19 -7.5(2)
C12 C13 C14 C19 171.63(14)
C19 C14 C15 C16 -0.9(2)
C13 C14 C15 C16 176.90(14)
C14 C15 C16 C17 -0.3(2)
C15 C16 C17 C18 1.2(2)
C15 C16 C17 Cl2 -178.31(13)
C16 C17 C18 C19 -1.0(2)
Cl2 C17 C18 C19 178.52(11)
C16 C17 C18 Cl1 -178.77(12)
Cl2 C17 C18 Cl1 0.77(19)
C17 C18 C19 C14 -0.2(2)
Cl1 C18 C19 C14 177.60(12)
C15 C14 C19 C18 1.1(2)
C13 C14 C19 C18 -176.76(13)
C12 C11 C20 C25 65.91(19)
C10 C11 C20 C25 -113.34(17)
C12 C11 C20 C21 -112.36(17)
C10 C11 C20 C21 68.4(2)
C25 C20 C21 C22 0.2(2)
C11 C20 C21 C22 178.44(15)
C20 C21 C22 C23 0.1(3)
C21 C22 C23 C24 0.3(3)
C22 C23 C24 C25 -0.9(3)
C23 C24 C25 C20 1.2(2)
C21 C20 C25 C24 -0.8(2)
C11 C20 C25 C24 -179.11(14)

loop_
_cod_related_entry_id
_cod_related_entry_database
_cod_related_entry_code
1 ChemSpider 30657125
